data_1552341
loop_
_publ_author_name
'G\"untzel, Paul'
'Nagel, Christoph'
'Weigelt, Jeanette'
'Betts, Jonathan'
'Pattrick, Calum A.'
'Southam, Hannah M.'
'LaRagione, Roberto'
'Poole, Robert'
'Schatzschneider, Ulrich'

_publ_section_title
;
 Biological activity of manganese(I) tricarbonyl complexes on
 multidrug-resistant Gram-negative bacteria: From functional studies to in
 vivo activity in Galleria mellonella
;
_journal_name_full Metallomics
_journal_paper_doi 10.1039/C9MT00224C
_journal_year 2019
_chemical_formula_moiety '0.14(C33 H24 Mn N4 O3), 0.43(H2 O), 0.14(Br)'
_chemical_formula_sum 'C4.714 H4.286 Br0.143 Mn0.143 N0.571 O0.857'
_chemical_formula_weight 101.92
_chemical_name_systematic '[Mn(CO)3(k3N-tqa]Br*(H2O)3'
_chemical_properties_physical Light-sensitive,Photo-sensitive
_space_group_crystal_system monoclinic
_space_group_IT_number 14
_space_group_name_Hall '-P 2ybc'
_space_group_name_H-M_alt 'P 1 21/c 1'
_symmetry_Int_Tables_number 14
_symmetry_space_group_name_Hall '-P 2ybc'
_symmetry_space_group_name_H-M 'P 1 21/c 1'
_audit_creation_date 2013-12-06
_audit_creation_method
;
Olex2 1.2
(compiled 2013.11.15 svn.r2834 for OlexSys, GUI svn.r4720)
;
_audit_update_record
;
2019-04-10 deposited with the CCDC.    2019-09-19 downloaded from the CCDC.
;
_cell_angle_alpha 90
_cell_angle_beta 110.227(2)
_cell_angle_gamma 90
_cell_formula_units_Z 28
_cell_length_a 16.4923(9)
_cell_length_b 13.8229(7)
_cell_length_c 14.3262(8)
_cell_measurement_reflns_used 9886
_cell_measurement_temperature 100(2)
_cell_measurement_theta_max 27.50
_cell_measurement_theta_min 2.63
_cell_volume 3064.6(3)
_computing_molecular_graphics 'Olex2 (Dolomanov et al., 2009)'
_computing_publication_material 'Olex2 (Dolomanov et al., 2009)'
_computing_structure_refinement 'olex2.refine (Bourhis et al., 2013)'
_diffrn_ambient_temperature 100.0
_diffrn_measured_fraction_theta_full 1.0000
_diffrn_measured_fraction_theta_max 1.0000
_diffrn_measurement_device_type 'Bruker APEX-II CCD'
_diffrn_measurement_method '\f and \w scans'
_diffrn_radiation_monochromator graphite
_diffrn_radiation_type 'Mo K\a'
_diffrn_radiation_wavelength 0.71073
_diffrn_reflns_av_R_equivalents 0.0505
_diffrn_reflns_av_unetI/netI 0.0392
_diffrn_reflns_limit_h_max 21
_diffrn_reflns_limit_h_min -21
_diffrn_reflns_limit_k_max 18
_diffrn_reflns_limit_k_min -18
_diffrn_reflns_limit_l_max 19
_diffrn_reflns_limit_l_min -19
_diffrn_reflns_number 45659
_diffrn_reflns_theta_full 25.9997
_diffrn_reflns_theta_max 26.00
_diffrn_reflns_theta_min 1.32
_diffrn_standards_number 0
_exptl_absorpt_coefficient_mu 1.787
_exptl_absorpt_correction_T_max 0.7457
_exptl_absorpt_correction_T_min 0.6242
_exptl_absorpt_correction_type multi-scan
_exptl_absorpt_process_details
;
SADABS-2008/1 (Bruker,2008) was used for absorption correction.
wR2(int) was 0.0667 before and 0.0464 after correction.
The Ratio of minimum to maximum transmission is 0.8371.
The \l/2 correction factor is 0.0015.
;
_exptl_crystal_colour yellow
_exptl_crystal_colour_primary yellow
_exptl_crystal_density_diffrn 1.5463
_exptl_crystal_description block
_exptl_crystal_F_000 1456.8902
_exptl_crystal_recrystallization_method 'Re-crystallisation from solvent'
_exptl_crystal_size_max 0.775
_exptl_crystal_size_mid 0.324
_exptl_crystal_size_min 0.315
_refine_diff_density_max 0.4280
_refine_diff_density_min -0.5734
_refine_diff_density_rms 0.0997
_refine_ls_d_res_high 0.8107
_refine_ls_d_res_low 15.4752
_refine_ls_goodness_of_fit_ref 1.0451
_refine_ls_hydrogen_treatment mixed
_refine_ls_matrix_type full
_refine_ls_number_constraints 54
_refine_ls_number_parameters 414
_refine_ls_number_reflns 6030
_refine_ls_number_restraints 0
_refine_ls_restrained_S_all 1.0451
_refine_ls_R_factor_all 0.0414
_refine_ls_R_factor_gt 0.0290
_refine_ls_shift/su_max 0.0001
_refine_ls_shift/su_mean 0.0000
_refine_ls_structure_factor_coef Fsqd
_refine_ls_weighting_details 'w=1/[\s^2^(Fo^2^)+(0.0277P)^2^+2.6612P] where P=(Fo^2^+2Fc^2^)/3'
_refine_ls_weighting_scheme calc
_refine_ls_wR_factor_gt 0.0633
_refine_ls_wR_factor_ref 0.0685
_reflns_Friedel_coverage 0.0
_reflns_limit_h_max 19
_reflns_limit_h_min -20
_reflns_limit_k_max 17
_reflns_limit_k_min 0
_reflns_limit_l_max 17
_reflns_limit_l_min 0
_reflns_number_gt 5031
_reflns_number_total 6030
_reflns_threshold_expression I>=2u(I)
_cod_data_source_file c9mt00224c2.cif
_cod_data_source_block CN13013
_cod_database_code 1552341
_olex2_refinement_description
;
1. Fixed Uiso
 At 1.2 times of:
  All C(H) groups, All C(H,H) groups
 At 1.5 times of:
  All O(H,H) groups
2.a Free rotating group:
 O4(H4c,H4d), O6(H6a,H6b), O5(H5a,H5b)
2.b Secondary CH2 refined with riding coordinates:
 C4(H4a,H4b), C14(H14a,H14b), C24(H24a,H24b)
2.c Aromatic/amide H refined with riding coordinates:
 C6(H6), C7(H7), C10(H10), C11(H11), C12(H12), C13(H13), C16(H16), C17(H17),
 C20(H20), C21(H21), C22(H22), C23(H23), C26(H26), C27(H27), C30(H30), C31(H31),
  C32(H32), C33(H33)
;

loop_
_space_group_symop_id
_space_group_symop_operation_xyz
1 x,y,z
2 -x,y+1/2,-z+1/2
3 -x,-y,-z
4 x,-y-1/2,z-1/2

loop_
_atom_site_label
_atom_site_type_symbol
_atom_site_fract_x
_atom_site_fract_y
_atom_site_fract_z
_atom_site_U_iso_or_equiv
_atom_site_adp_type
_atom_site_occupancy
_atom_site_refinement_flags_posn
C1 C 0.41434(15) 0.19542(15) 0.67982(16) 0.0125(5) Uani 1.000000 .
C2 C 0.31166(13) 0.07422(16) 0.66708(15) 0.0113(4) Uani 1.000000 .
C3 C 0.27734(13) 0.25142(15) 0.69413(16) 0.0116(5) Uani 1.000000 .
C4 C 0.15443(14) 0.21985(16) 0.41459(15) 0.0125(5) Uani 1.000000 .
H4a H 0.09356(14) 0.24021(16) 0.39847(15) 0.0150(5) Uiso 1.000000 R
H4b H 0.15856(14) 0.18403(16) 0.35656(15) 0.0150(5) Uiso 1.000000 R
C14 C 0.18728(14) 0.05408(15) 0.46609(16) 0.0123(5) Uani 1.000000 .
H14a H 0.13525(14) 0.03777(15) 0.40838(16) 0.0147(5) Uiso 1.000000 R
H14b H 0.19280(14) 0.00628(15) 0.51940(16) 0.0147(5) Uiso 1.000000 R
C24 C 0.10778(14) 0.14849(16) 0.54577(17) 0.0139(5) Uani 1.000000 .
H24a H 0.12614(14) 0.10337(16) 0.60295(17) 0.0167(6) Uiso 1.000000 R
H24b H 0.05594(14) 0.12033(16) 0.49511(17) 0.0167(6) Uiso 1.000000 R
C5 C 0.21018(14) 0.30778(15) 0.43130(15) 0.0110(4) Uani 1.000000 .
C6 C 0.18249(14) 0.38225(16) 0.35948(16) 0.0138(5) Uani 1.000000 .
H6 H 0.13039(14) 0.37509(16) 0.30435(16) 0.0166(6) Uiso 1.000000 R
C7 C 0.23039(15) 0.46384(16) 0.36941(16) 0.0142(5) Uani 1.000000 .
H7 H 0.21229(15) 0.51428(16) 0.32163(16) 0.0170(6) Uiso 1.000000 R
C8 C 0.30771(14) 0.47259(16) 0.45207(16) 0.0126(5) Uani 1.000000 .
C9 C 0.33258(14) 0.39541(15) 0.52174(15) 0.0108(4) Uani 1.000000 .
C10 C 0.36010(15) 0.55628(16) 0.46639(17) 0.0176(5) Uani 1.000000 .
H10 H 0.34280(15) 0.60821(16) 0.42030(17) 0.0211(6) Uiso 1.000000 R
C11 C 0.43517(16) 0.56308(17) 0.54574(17) 0.0190(5) Uani 1.000000 .
H11 H 0.47081(16) 0.61869(17) 0.55399(17) 0.0228(6) Uiso 1.000000 R
C12 C 0.45925(15) 0.48762(16) 0.61478(16) 0.0163(5) Uani 1.000000 .
H12 H 0.51165(15) 0.49256(16) 0.66985(16) 0.0196(6) Uiso 1.000000 R
C13 C 0.40892(14) 0.40653(16) 0.60487(16) 0.0133(5) Uani 1.000000 .
H13 H 0.42563(14) 0.35752(16) 0.65437(16) 0.0160(6) Uiso 1.000000 R
C15 C 0.26593(14) 0.05065(15) 0.43630(15) 0.0120(4) Uani 1.000000 .
C16 C 0.27091(15) -0.01455(16) 0.36334(16) 0.0153(5) Uani 1.000000 .
H16 H 0.22377(15) -0.05615(16) 0.33063(16) 0.0184(6) Uiso 1.000000 R
C17 C 0.34434(15) -0.01731(16) 0.34010(16) 0.0167(5) Uani 1.000000 .
H17 H 0.34950(15) -0.06232(16) 0.29235(16) 0.0200(6) Uiso 1.000000 R
C18 C 0.41262(14) 0.04701(16) 0.38730(15) 0.0133(5) Uani 1.000000 .
C19 C 0.40195(14) 0.11485(15) 0.45685(15) 0.0113(4) Uani 1.000000 .
C20 C 0.49127(15) 0.04635(17) 0.36793(16) 0.0167(5) Uani 1.000000 .
H20 H 0.49919(15) 0.00011(17) 0.32278(16) 0.0201(6) Uiso 1.000000 R
C21 C 0.55583(15) 0.11052(17) 0.41258(17) 0.0173(5) Uani 1.000000 .
H21 H 0.60854(15) 0.10822(17) 0.39963(17) 0.0207(6) Uiso 1.000000 R
C22 C 0.54355(15) 0.18011(16) 0.47797(17) 0.0157(5) Uani 1.000000 .
H22 H 0.58801(15) 0.22566(16) 0.50827(17) 0.0188(6) Uiso 1.000000 R
C23 C 0.46825(14) 0.18334(16) 0.49878(16) 0.0134(5) Uani 1.000000 .
H23 H 0.46068(14) 0.23209(16) 0.54179(16) 0.0161(5) Uiso 1.000000 R
C25 C 0.08224(14) 0.24275(16) 0.58042(16) 0.0138(5) Uani 1.000000 .
C26 C 0.02090(14) 0.23783(18) 0.63042(16) 0.0167(5) Uani 1.000000 .
H26 H -0.00423(14) 0.17771(18) 0.63761(16) 0.0201(6) Uiso 1.000000 R
C27 C -0.00103(15) 0.32046(18) 0.66759(17) 0.0179(5) Uani 1.000000 .
H27 H -0.04106(15) 0.31830(18) 0.70190(17) 0.0215(6) Uiso 1.000000 R
C28 C 0.03607(14) 0.40964(17) 0.65491(16) 0.0150(5) Uani 1.000000 .
C29 C 0.09317(14) 0.40854(17) 0.59993(16) 0.0152(5) Uani 1.000000 .
C30 C 0.01825(15) 0.49856(18) 0.69244(17) 0.0196(5) Uani 1.000000 .
H30 H -0.01821(15) 0.49967(18) 0.73127(17) 0.0236(6) Uiso 1.000000 R
C31 C 0.05295(15) 0.58332(18) 0.67347(17) 0.0209(5) Uani 1.000000 .
H31 H 0.03972(15) 0.64276(18) 0.69826(17) 0.0251(6) Uiso 1.000000 R
C32 C 0.10834(15) 0.58233(18) 0.61711(17) 0.0197(5) Uani 1.000000 .
H32 H 0.13184(15) 0.64129(18) 0.60375(17) 0.0236(6) Uiso 1.000000 R
C33 C 0.12845(15) 0.49672(17) 0.58150(17) 0.0182(5) Uani 1.000000 .
H33 H 0.16625(15) 0.49675(17) 0.54429(17) 0.0218(6) Uiso 1.000000 R
N1 N 0.17860(11) 0.15360(13) 0.50236(13) 0.0102(4) Uani 1.000000 .
N2 N 0.28325(11) 0.31112(13) 0.50888(12) 0.0096(4) Uani 1.000000 .
N3 N 0.32822(11) 0.11308(13) 0.48258(12) 0.0098(4) Uani 1.000000 .
N4 N 0.11597(12) 0.32423(14) 0.56472(13) 0.0147(4) Uani 1.000000 .
O1 O 0.48203(10) 0.19254(12) 0.74068(12) 0.0194(4) Uani 1.000000 .
O2 O 0.32309(10) 0.00590(11) 0.71498(11) 0.0174(3) Uani 1.000000 .
O3 O 0.26781(10) 0.29071(11) 0.75991(11) 0.0175(4) Uani 1.000000 .
Mn1 Mn 0.30419(2) 0.18622(2) 0.59825(2) 0.00840(8) Uani 1.000000 .
O4 O -0.22754(13) 0.24483(14) 0.17472(13) 0.0297(4) Uani 1.000000 .
H4c H -0.1895(13) 0.2119(19) 0.2186(14) 0.0445(7) Uiso 1.000000 G
H4d H -0.2670(13) 0.262(2) 0.1969(17) 0.0445(7) Uiso 1.000000 G
Br1 Br -0.106290(15) 0.112482(18) 0.362631(17) 0.01935(7) Uani 1.000000 .
O6 O 0.67360(13) 0.21324(17) 0.79823(17) 0.0446(6) Uani 1.000000 .
H6a H 0.6196(3) 0.222(3) 0.784(2) 0.0669(9) Uiso 1.000000 G
H6b H 0.7006(15) 0.240(2) 0.8540(13) 0.0669(9) Uiso 1.000000 G
O5 O 0.23859(12) -0.19817(16) 0.52164(14) 0.0339(5) Uani 1.000000 .
H5a H 0.1938(9) -0.182(2) 0.5343(19) 0.0508(7) Uiso 1.000000 G
H5b H 0.2236(15) -0.221(2) 0.4631(9) 0.0508(7) Uiso 1.000000 G

loop_
_atom_site_aniso_label
_atom_site_aniso_U_11
_atom_site_aniso_U_22
_atom_site_aniso_U_33
_atom_site_aniso_U_12
_atom_site_aniso_U_13
_atom_site_aniso_U_23
C1 0.0182(13) 0.0075(11) 0.0143(11) -0.0020(9) 0.0086(10) -0.0001(9)
C2 0.0078(11) 0.0165(12) 0.0089(10) -0.0010(9) 0.0020(9) -0.0045(9)
C3 0.0080(11) 0.0103(11) 0.0134(11) -0.0015(8) -0.0004(9) 0.0041(9)
C4 0.0119(11) 0.0154(12) 0.0090(10) 0.0014(9) 0.0019(9) 0.0003(8)
C14 0.0139(11) 0.0104(11) 0.0108(10) -0.0041(9) 0.0020(9) -0.0032(8)
C24 0.0098(11) 0.0178(12) 0.0146(11) -0.0032(9) 0.0047(9) 0.0011(9)
C5 0.0116(11) 0.0134(11) 0.0103(10) 0.0023(9) 0.0069(9) -0.0009(9)
C6 0.0134(11) 0.0172(12) 0.0095(10) 0.0058(9) 0.0023(9) 0.0012(9)
C7 0.0204(12) 0.0123(11) 0.0110(11) 0.0065(9) 0.0068(9) 0.0033(9)
C8 0.0155(11) 0.0128(11) 0.0117(10) 0.0032(9) 0.0074(9) -0.0001(9)
C9 0.0138(11) 0.0092(11) 0.0121(10) -0.0003(9) 0.0080(9) -0.0028(8)
C10 0.0245(13) 0.0115(12) 0.0186(12) 0.0008(10) 0.0097(10) 0.0024(9)
C11 0.0268(14) 0.0134(12) 0.0192(12) -0.0081(10) 0.0111(11) -0.0017(9)
C12 0.0182(12) 0.0173(12) 0.0130(11) -0.0038(10) 0.0048(10) -0.0035(9)
C13 0.0167(12) 0.0121(11) 0.0111(10) 0.0003(9) 0.0048(9) 0.0009(8)
C15 0.0141(11) 0.0106(11) 0.0099(10) 0.0007(9) 0.0024(9) 0.0017(8)
C16 0.0189(12) 0.0121(11) 0.0122(11) -0.0007(9) 0.0017(9) -0.0028(9)
C17 0.0246(13) 0.0144(12) 0.0103(11) 0.0042(10) 0.0050(10) -0.0016(9)
C18 0.0199(12) 0.0112(11) 0.0097(10) 0.0053(9) 0.0061(9) 0.0033(8)
C19 0.0140(11) 0.0101(11) 0.0093(10) 0.0032(9) 0.0035(9) 0.0044(8)
C20 0.0248(13) 0.0159(12) 0.0130(11) 0.0087(10) 0.0108(10) 0.0051(9)
C21 0.0178(12) 0.0178(12) 0.0203(12) 0.0065(10) 0.0118(10) 0.0082(10)
C22 0.0162(12) 0.0121(11) 0.0204(12) 0.0002(9) 0.0085(10) 0.0037(9)
C23 0.0168(12) 0.0101(11) 0.0145(11) 0.0013(9) 0.0069(9) 0.0012(9)
C25 0.0110(11) 0.0197(12) 0.0094(10) -0.0001(9) 0.0020(9) 0.0005(9)
C26 0.0116(11) 0.0232(13) 0.0149(11) 0.0003(10) 0.0039(9) 0.0045(10)
C27 0.0134(12) 0.0277(14) 0.0146(11) 0.0033(10) 0.0073(9) 0.0031(10)
C28 0.0105(11) 0.0232(13) 0.0098(10) 0.0040(9) 0.0016(9) 0.0013(9)
C29 0.0118(11) 0.0194(13) 0.0121(10) 0.0033(9) 0.0012(9) -0.0001(9)
C30 0.0157(12) 0.0291(14) 0.0143(11) 0.0090(10) 0.0054(10) 0.0009(10)
C31 0.0196(13) 0.0232(13) 0.0168(12) 0.0095(10) 0.0023(10) -0.0020(10)
C32 0.0197(13) 0.0184(13) 0.0185(12) 0.0005(10) 0.0036(10) -0.0010(10)
C33 0.0179(12) 0.0206(13) 0.0171(12) 0.0022(10) 0.0073(10) -0.0001(10)
N1 0.0113(9) 0.0103(9) 0.0100(9) 0.0003(7) 0.0050(7) 0.0006(7)
N2 0.0105(9) 0.0116(9) 0.0074(8) 0.0010(7) 0.0041(7) -0.0002(7)
N3 0.0114(9) 0.0101(9) 0.0076(8) 0.0020(7) 0.0030(7) 0.0020(7)
N4 0.0142(10) 0.0173(10) 0.0123(9) 0.0014(8) 0.0041(8) -0.0006(8)
O1 0.0139(9) 0.0197(9) 0.0185(8) -0.0005(7) -0.0020(7) 0.0027(7)
O2 0.0191(9) 0.0153(9) 0.0179(8) 0.0013(7) 0.0068(7) 0.0054(7)
O3 0.0218(9) 0.0196(9) 0.0127(8) -0.0011(7) 0.0079(7) -0.0055(7)
Mn1 0.00925(17) 0.00907(16) 0.00673(15) -0.00011(13) 0.00259(13) -0.00026(12)
O4 0.0342(12) 0.0260(11) 0.0278(10) 0.0055(8) 0.0095(9) 0.0001(8)
Br1 0.01754(13) 0.02351(13) 0.01634(12) -0.00145(10) 0.00502(9) 0.00009(10)
O6 0.0247(11) 0.0617(15) 0.0492(14) -0.0130(11) 0.0150(10) -0.0328(11)
O5 0.0277(11) 0.0497(13) 0.0267(10) 0.0056(10) 0.0128(9) 0.0002(9)

loop_
_atom_type_symbol
_atom_type_scat_dispersion_real
_atom_type_scat_dispersion_imag
_atom_type_scat_Cromer_Mann_a1
_atom_type_scat_Cromer_Mann_a2
_atom_type_scat_Cromer_Mann_a3
_atom_type_scat_Cromer_Mann_a4
_atom_type_scat_Cromer_Mann_b1
_atom_type_scat_Cromer_Mann_b2
_atom_type_scat_Cromer_Mann_b3
_atom_type_scat_Cromer_Mann_b4
_atom_type_scat_Cromer_Mann_c
_atom_type_scat_source
_atom_type_scat_dispersion_source
C 0.00347 0.00161 2.31000 1.02000 1.58860 0.86500 20.84390 10.20750 0.56870 51.65120 0.215599998832 'International Tables Volume C Table 6.1.1.4 (pp. 500-502)' 'Henke, Gullikson and Davis, At. Data and Nucl. Data Tables, 1993, 54, 2'
H 0.00000 0.00000 0.49300 0.32291 0.14019 0.04081 10.51090 26.12570 3.14236 57.79970 0.0030380000826 'International Tables Volume C Table 6.1.1.4 (pp. 500-502)' 'Henke, Gullikson and Davis, At. Data and Nucl. Data Tables, 1993, 54, 2'
Mn 0.34779 0.73263 11.28190 7.35730 3.01930 2.24410 5.34090 0.34320 17.86740 83.75430 1.089599967 'International Tables Volume C Table 6.1.1.4 (pp. 500-502)' 'Henke, Gullikson and Davis, At. Data and Nucl. Data Tables, 1993, 54, 2'
O 0.01158 0.00611 3.04850 2.28680 1.54630 0.86700 13.27710 5.70110 0.32390 32.90890 0.250800013542 'International Tables Volume C Table 6.1.1.4 (pp. 500-502)' 'Henke, Gullikson and Davis, At. Data and Nucl. Data Tables, 1993, 54, 2'
N 0.00653 0.00323 12.21260 3.13220 2.01250 1.16630 0.00570 9.89330 28.99750 0.58260 -11.5290002823 'International Tables Volume C Table 6.1.1.4 (pp. 500-502)' 'Henke, Gullikson and Davis, At. Data and Nucl. Data Tables, 1993, 54, 2'
Br -0.28346 2.55990 17.17890 5.23580 5.63770 3.98510 2.17230 16.57960 0.26090 41.43280 2.95569992065 'International Tables Volume C Table 6.1.1.4 (pp. 500-502)' 'Henke, Gullikson and Davis, At. Data and Nucl. Data Tables, 1993, 54, 2'

loop_
_geom_angle_atom_site_label_1
_geom_angle_atom_site_label_2
_geom_angle_atom_site_label_3
_geom_angle
Mn1 C1 O1 170.54(19)
Mn1 C2 O2 174.40(19)
Mn1 C3 O3 173.90(19)
N1 C4 C5 113.20(17)
N1 C14 C15 108.92(17)
N1 C24 C25 116.22(18)
C6 C5 C4 116.73(19)
N2 C5 C4 119.53(19)
N2 C5 C6 123.7(2)
C7 C6 C5 119.9(2)
C8 C7 C6 118.9(2)
C9 C8 C7 118.8(2)
C10 C8 C7 121.3(2)
C10 C8 C9 119.9(2)
C13 C9 C8 117.88(19)
N2 C9 C8 121.35(19)
N2 C9 C13 120.77(19)
C11 C10 C8 120.6(2)
C12 C11 C10 119.5(2)
C13 C12 C11 121.5(2)
C12 C13 C9 120.5(2)
C16 C15 C14 120.74(19)
N3 C15 C14 115.63(18)
N3 C15 C16 123.6(2)
C17 C16 C15 119.0(2)
C18 C17 C16 119.7(2)
C19 C18 C17 118.7(2)
C20 C18 C17 122.4(2)
C20 C18 C19 119.0(2)
C23 C19 C18 118.3(2)
N3 C19 C18 120.42(19)
N3 C19 C23 121.27(19)
C21 C20 C18 121.5(2)
C22 C21 C20 119.3(2)
C23 C22 C21 121.1(2)
C22 C23 C19 120.7(2)
C26 C25 C24 116.8(2)
N4 C25 C24 120.26(19)
N4 C25 C26 122.9(2)
C27 C26 C25 119.1(2)
C28 C27 C26 119.7(2)
C29 C28 C27 117.4(2)
C30 C28 C27 123.6(2)
C30 C28 C29 119.0(2)
C33 C29 C28 119.2(2)
N4 C29 C28 122.1(2)
N4 C29 C33 118.7(2)
C31 C30 C28 120.8(2)
C32 C31 C30 120.1(2)
C33 C32 C31 120.5(2)
C32 C33 C29 120.3(2)
C14 N1 C4 107.53(16)
C24 N1 C4 110.97(16)
C24 N1 C14 106.39(16)
Mn1 N1 C4 109.55(13)
Mn1 N1 C14 103.50(12)
Mn1 N1 C24 118.11(13)
C9 N2 C5 117.27(18)
Mn1 N2 C5 113.02(14)
Mn1 N2 C9 129.67(14)
C19 N3 C15 118.42(18)
Mn1 N3 C15 112.53(14)
Mn1 N3 C19 128.70(14)
C29 N4 C25 118.70(19)
C2 Mn1 C1 80.99(9)
C3 Mn1 C1 85.93(9)
C3 Mn1 C2 90.05(9)
N1 Mn1 C1 171.60(8)
N1 Mn1 C2 92.21(8)
N1 Mn1 C3 99.07(8)
N2 Mn1 C1 104.74(8)
N2 Mn1 C2 174.21(8)
N2 Mn1 C3 91.22(8)
N2 Mn1 N1 82.01(7)
N3 Mn1 C1 97.11(8)
N3 Mn1 C2 91.28(8)
N3 Mn1 C3 176.84(8)
N3 Mn1 N1 78.02(7)
N3 Mn1 N2 87.18(7)

loop_
_geom_bond_atom_site_label_1
_geom_bond_atom_site_label_2
_geom_bond_distance
C1 O1 1.155(3)
C1 Mn1 1.793(2)
C2 O2 1.144(3)
C2 Mn1 1.817(2)
C3 O3 1.145(3)
C3 Mn1 1.821(2)
C4 C5 1.493(3)
C4 N1 1.494(3)
C14 C15 1.500(3)
C14 N1 1.495(3)
C24 C25 1.505(3)
C24 N1 1.503(3)
C5 C6 1.415(3)
C5 N2 1.328(3)
C6 C7 1.356(3)
C7 C8 1.414(3)
C8 C9 1.421(3)
C8 C10 1.416(3)
C9 C13 1.411(3)
C9 N2 1.396(3)
C10 C11 1.364(3)
C11 C12 1.397(3)
C12 C13 1.373(3)
C15 C16 1.404(3)
C15 N3 1.330(3)
C16 C17 1.363(3)
C17 C18 1.410(3)
C18 C19 1.423(3)
C18 C20 1.417(3)
C19 C23 1.414(3)
C19 N3 1.388(3)
C20 C21 1.363(3)
C21 C22 1.405(3)
C22 C23 1.375(3)
C25 C26 1.429(3)
C25 N4 1.310(3)
C26 C27 1.361(3)
C27 C28 1.416(3)
C28 C29 1.421(3)
C28 C30 1.413(3)
C29 C33 1.414(3)
C29 N4 1.373(3)
C30 C31 1.372(3)
C31 C32 1.413(3)
C32 C33 1.374(3)
N1 Mn1 2.1007(18)
N2 Mn1 2.1056(18)
N3 Mn1 2.0926(17)
